data_2226755
loop_
_publ_author_name
'XiaHou, Guo-Lun'
'Ding, Ye-Chun'
'Fan, Xiao-Na'

_publ_section_title
;
 (<i>E</i>)-<i>N</i>'-(4-Nitrobenzylidene)-4-(8-quinolyloxy)butanohydrazide
;
_journal_coeditor_code ZS2040
_journal_issue 7
_journal_name_full 'Acta Crystallographica Section E'
_journal_page_first o1522
_journal_paper_doi 10.1107/S1600536810020039
_journal_volume 66
_journal_year 2010
_chemical_formula_iupac 'C20 H18 N4 O4'
_chemical_formula_moiety 'C20 H18 N4 O4'
_chemical_formula_sum 'C20 H18 N4 O4'
_chemical_formula_weight 378.38
_chemical_name_systematic
;
(<i>E</i>)-<i>N</i>'-(4-Nitrobenzylidene)-4-(8-quinolyloxy)butanohydrazide
;
_space_group_IT_number 14
_symmetry_cell_setting monoclinic
_symmetry_space_group_name_Hall '-P 2ybc'
_symmetry_space_group_name_H-M 'P 1 21/c 1'
_atom_sites_solution_hydrogens geom
_atom_sites_solution_primary direct
_atom_sites_solution_secondary difmap
_audit_creation_method SHELXL97
_cell_angle_alpha 90.00
_cell_angle_beta 92.365(7)
_cell_angle_gamma 90.00
_cell_formula_units_Z 4
_cell_length_a 9.836(3)
_cell_length_b 10.633(3)
_cell_length_c 17.566(5)
_cell_measurement_reflns_used 3279
_cell_measurement_temperature 296(2)
_cell_measurement_theta_max 27.94
_cell_measurement_theta_min 2.24
_cell_volume 1835.6(9)
_computing_cell_refinement '<i>SAINT</i> (Bruker, 2007)'
_computing_data_collection '<i>SMART</i> (Bruker, 2007)'
_computing_data_reduction '<i>SAINT</i> (Bruker, 2007)'
_computing_molecular_graphics '<i>SHELXTL</i> (Sheldrick, 2008)'
_computing_publication_material '<i>SHELXTL</i> (Sheldrick, 2008)'
_computing_structure_refinement '<i>SHELXL97</i> (Sheldrick, 2008)'
_computing_structure_solution '<i>SHELXS97</i> (Sheldrick, 2008)'
_diffrn_ambient_temperature 296(2)
_diffrn_measured_fraction_theta_full 0.999
_diffrn_measured_fraction_theta_max 0.999
_diffrn_measurement_device_type 'Bruker SMART CCD area-detector diffractometer'
_diffrn_measurement_method '\f and \w scans'
_diffrn_radiation_monochromator graphite
_diffrn_radiation_source 'fine-focus sealed tube'
_diffrn_radiation_type MoK\a
_diffrn_radiation_wavelength 0.71073
_diffrn_reflns_av_R_equivalents 0.0358
_diffrn_reflns_av_sigmaI/netI 0.0372
_diffrn_reflns_limit_h_max 11
_diffrn_reflns_limit_h_min -7
_diffrn_reflns_limit_k_max 12
_diffrn_reflns_limit_k_min -12
_diffrn_reflns_limit_l_max 20
_diffrn_reflns_limit_l_min -20
_diffrn_reflns_number 9957
_diffrn_reflns_theta_full 25.04
_diffrn_reflns_theta_max 25.04
_diffrn_reflns_theta_min 2.07
_diffrn_standards_number 0
_exptl_absorpt_coefficient_mu 0.098
_exptl_absorpt_correction_T_max 0.9855
_exptl_absorpt_correction_T_min 0.9788
_exptl_absorpt_correction_type multi-scan
_exptl_absorpt_process_details '(<i>SADABS</i>; Sheldrick, 1996)'
_exptl_crystal_colour yellow
_exptl_crystal_density_diffrn 1.369
_exptl_crystal_density_method 'not measured'
_exptl_crystal_description prism
_exptl_crystal_F_000 792
_exptl_crystal_size_max 0.22
_exptl_crystal_size_mid 0.17
_exptl_crystal_size_min 0.15
_refine_diff_density_max 0.215
_refine_diff_density_min -0.225
_refine_ls_extinction_method none
_refine_ls_goodness_of_fit_ref 1.070
_refine_ls_hydrogen_treatment constr
_refine_ls_matrix_type full
_refine_ls_number_parameters 253
_refine_ls_number_reflns 3256
_refine_ls_number_restraints 0
_refine_ls_restrained_S_all 1.070
_refine_ls_R_factor_all 0.0710
_refine_ls_R_factor_gt 0.0435
_refine_ls_shift/su_max 0.000
_refine_ls_shift/su_mean 0.000
_refine_ls_structure_factor_coef Fsqd
_refine_ls_weighting_details 'calc w=1/[\s^2^(Fo^2^)+(0.0719P)^2^+0.3873P] where P=(Fo^2^+2Fc^2^)/3'
_refine_ls_weighting_scheme calc
_refine_ls_wR_factor_gt 0.1174
_refine_ls_wR_factor_ref 0.1462
_reflns_number_gt 2345
_reflns_number_total 3256
_reflns_threshold_expression I>2\s(I)
_cod_data_source_file zs2040.cif
_cod_data_source_block I
_cod_original_sg_symbol_H-M 'P 21/c'
_cod_database_code 2226755
_cod_database_fobs_code 2226755

loop_
_symmetry_equiv_pos_as_xyz
'x, y, z'
'-x, y+1/2, -z+1/2'
'-x, -y, -z'
'x, -y-1/2, z-1/2'

loop_
_atom_site_type_symbol
_atom_site_label
_atom_site_fract_x
_atom_site_fract_y
_atom_site_fract_z
_atom_site_U_iso_or_equiv
_atom_site_adp_type
_atom_site_calc_flag
_atom_site_refinement_flags
_atom_site_occupancy
_atom_site_disorder_assembly
_atom_site_disorder_group
O O1 0.75513(15) 0.53054(15) 0.16112(8) 0.0599(4) Uani d . 1 . .
O O2 1.05475(15) 0.89991(18) 0.07985(10) 0.0749(5) Uani d . 1 . .
O O3 0.0388(2) 0.8161(3) -0.16156(15) 0.1302(10) Uani d . 1 . .
O O4 0.04918(18) 0.6940(2) -0.06516(13) 0.0903(6) Uani d . 1 . .
N N1 0.50202(18) 0.48897(16) 0.10959(10) 0.0542(5) Uani d . 1 . .
N N2 0.85327(17) 0.90258(17) 0.01739(10) 0.0499(4) Uani d . 1 . .
H H2A 0.8844 0.9544 -0.0152 0.060 Uiso calc R 1 . .
N N3 0.71999(16) 0.86354(16) 0.00912(10) 0.0466(4) Uani d . 1 . .
N N4 0.0993(2) 0.7717(2) -0.10668(13) 0.0710(6) Uani d . 1 . .
C C1 0.3767(2) 0.4663(2) 0.08357(15) 0.0651(7) Uani d . 1 . .
H H1 0.3479 0.5042 0.0380 0.078 Uiso calc R 1 . .
C C2 0.2845(2) 0.3894(2) 0.11982(17) 0.0685(7) Uani d . 1 . .
H H2 0.1962 0.3793 0.0998 0.082 Uiso calc R 1 . .
C C3 0.3263(2) 0.3297(2) 0.18475(15) 0.0642(7) Uani d . 1 . .
H H3 0.2665 0.2777 0.2097 0.077 Uiso calc R 1 . .
C C4 0.4606(2) 0.34635(18) 0.21447(11) 0.0472(5) Uani d . 1 . .
C C5 0.5148(3) 0.2828(2) 0.28008(12) 0.0601(6) Uani d . 1 . .
H H5 0.4608 0.2271 0.3063 0.072 Uiso calc R 1 . .
C C6 0.6447(3) 0.3036(2) 0.30424(12) 0.0605(6) Uani d . 1 . .
H H6 0.6793 0.2610 0.3471 0.073 Uiso calc R 1 . .
C C7 0.7296(2) 0.3877(2) 0.26657(11) 0.0521(5) Uani d . 1 . .
H H7 0.8184 0.4012 0.2851 0.063 Uiso calc R 1 . .
C C8 0.6817(2) 0.44914(18) 0.20301(11) 0.0444(5) Uani d . 1 . .
C C9 0.5446(2) 0.42934(17) 0.17467(10) 0.0410(5) Uani d . 1 . .
C C10 0.8940(2) 0.5533(2) 0.18444(13) 0.0587(6) Uani d . 1 . .
H H10A 0.9454 0.4755 0.1842 0.070 Uiso calc R 1 . .
H H10B 0.8996 0.5879 0.2356 0.070 Uiso calc R 1 . .
C C11 0.9503(2) 0.6450(2) 0.12900(15) 0.0663(7) Uani d . 1 . .
H H11A 0.9384 0.6113 0.0779 0.080 Uiso calc R 1 . .
H H11B 1.0472 0.6550 0.1401 0.080 Uiso calc R 1 . .
C C12 0.8825(2) 0.7721(2) 0.13204(13) 0.0615(6) Uani d . 1 . .
H H12A 0.7853 0.7618 0.1225 0.074 Uiso calc R 1 . .
H H12B 0.8969 0.8070 0.1827 0.074 Uiso calc R 1 . .
C C13 0.9360(2) 0.8621(2) 0.07498(13) 0.0561(6) Uani d . 1 . .
C C14 0.6530(2) 0.90707(19) -0.04826(11) 0.0451(5) Uani d . 1 . .
H H14 0.6949 0.9608 -0.0818 0.054 Uiso calc R 1 . .
C C15 0.5098(2) 0.87299(17) -0.06186(10) 0.0422(5) Uani d . 1 . .
C C16 0.4388(2) 0.9199(2) -0.12587(12) 0.0528(5) Uani d . 1 . .
H H16 0.4825 0.9730 -0.1591 0.063 Uiso calc R 1 . .
C C17 0.3046(2) 0.8885(2) -0.14041(13) 0.0581(6) Uani d . 1 . .
H H17 0.2572 0.9203 -0.1831 0.070 Uiso calc R 1 . .
C C18 0.2416(2) 0.8095(2) -0.09103(12) 0.0503(5) Uani d . 1 . .
C C19 0.3084(2) 0.7626(2) -0.02718(12) 0.0518(5) Uani d . 1 . .
H H19 0.2635 0.7104 0.0060 0.062 Uiso calc R 1 . .
C C20 0.4429(2) 0.79389(19) -0.01275(11) 0.0475(5) Uani d . 1 . .
H H20 0.4892 0.7618 0.0302 0.057 Uiso calc R 1 . .

loop_
_atom_site_aniso_label
_atom_site_aniso_U_11
_atom_site_aniso_U_22
_atom_site_aniso_U_33
_atom_site_aniso_U_12
_atom_site_aniso_U_13
_atom_site_aniso_U_23
O1 0.0511(9) 0.0703(10) 0.0573(9) -0.0236(8) -0.0086(7) 0.0125(8)
O2 0.0459(9) 0.1000(13) 0.0779(11) -0.0223(9) -0.0080(8) 0.0215(10)
O3 0.0686(13) 0.181(2) 0.1362(19) 0.0046(16) -0.0528(14) 0.0321(19)
O4 0.0516(10) 0.1168(17) 0.1021(15) -0.0198(11) -0.0025(10) -0.0187(13)
N1 0.0546(11) 0.0479(10) 0.0592(11) -0.0031(9) -0.0103(9) 0.0030(8)
N2 0.0389(9) 0.0549(10) 0.0559(10) -0.0102(8) 0.0021(8) 0.0007(8)
N3 0.0387(9) 0.0472(10) 0.0541(10) -0.0061(8) 0.0047(8) -0.0070(8)
N4 0.0460(11) 0.0887(16) 0.0770(14) 0.0091(12) -0.0111(11) -0.0183(13)
C1 0.0564(14) 0.0588(14) 0.0781(16) 0.0060(12) -0.0205(12) -0.0039(12)
C2 0.0432(12) 0.0687(16) 0.0928(19) 0.0000(12) -0.0065(13) -0.0211(14)
C3 0.0516(13) 0.0623(14) 0.0801(17) -0.0155(12) 0.0208(12) -0.0221(13)
C4 0.0523(12) 0.0399(11) 0.0505(11) -0.0051(10) 0.0143(9) -0.0121(9)
C5 0.0829(17) 0.0493(13) 0.0499(12) -0.0090(12) 0.0230(12) -0.0003(10)
C6 0.0850(18) 0.0582(13) 0.0385(11) 0.0083(13) 0.0041(11) 0.0062(10)
C7 0.0559(12) 0.0575(13) 0.0425(11) 0.0029(11) -0.0035(9) -0.0026(10)
C8 0.0461(11) 0.0435(10) 0.0435(11) -0.0048(9) 0.0020(9) -0.0023(9)
C9 0.0455(11) 0.0357(10) 0.0416(10) -0.0021(9) 0.0014(8) -0.0041(8)
C10 0.0422(12) 0.0608(13) 0.0725(15) -0.0079(11) -0.0037(11) -0.0013(11)
C11 0.0520(13) 0.0645(15) 0.0831(16) -0.0131(12) 0.0126(12) -0.0032(13)
C12 0.0461(12) 0.0765(16) 0.0622(14) -0.0066(12) 0.0054(10) 0.0092(12)
C13 0.0434(12) 0.0658(14) 0.0590(13) -0.0086(11) 0.0026(10) 0.0016(11)
C14 0.0462(11) 0.0437(11) 0.0458(11) -0.0065(9) 0.0059(9) -0.0052(9)
C15 0.0454(11) 0.0391(10) 0.0422(10) 0.0025(9) 0.0026(9) -0.0075(8)
C16 0.0618(13) 0.0492(12) 0.0473(11) 0.0026(11) 0.0006(10) 0.0035(9)
C17 0.0603(14) 0.0613(14) 0.0514(12) 0.0178(12) -0.0125(11) -0.0031(11)
C18 0.0391(10) 0.0548(12) 0.0563(12) 0.0081(10) -0.0063(9) -0.0134(10)
C19 0.0436(11) 0.0564(13) 0.0555(12) -0.0039(10) 0.0018(9) -0.0008(10)
C20 0.0430(11) 0.0543(12) 0.0448(11) -0.0013(10) -0.0047(9) 0.0012(9)

loop_
_atom_type_symbol
_atom_type_description
_atom_type_scat_dispersion_real
_atom_type_scat_dispersion_imag
_atom_type_scat_source
C C 0.0033 0.0016 'International Tables Vol C Tables 4.2.6.8 and 6.1.1.4'
H H 0.0000 0.0000 'International Tables Vol C Tables 4.2.6.8 and 6.1.1.4'
N N 0.0061 0.0033 'International Tables Vol C Tables 4.2.6.8 and 6.1.1.4'
O O 0.0106 0.0060 'International Tables Vol C Tables 4.2.6.8 and 6.1.1.4'

loop_
_geom_angle_atom_site_label_1
_geom_angle_atom_site_label_2
_geom_angle_atom_site_label_3
_geom_angle_site_symmetry_1
_geom_angle_site_symmetry_3
_geom_angle
_geom_angle_publ_flag
C8 O1 C10 . . 118.32(16) ?
C1 N1 C9 . . 117.24(19) ?
C13 N2 N3 . . 121.83(18) ?
C13 N2 H2A . . 119.1 ?
N3 N2 H2A . . 119.1 ?
C14 N3 N2 . . 115.79(18) ?
O3 N4 O4 . . 123.0(2) ?
O3 N4 C18 . . 118.4(3) ?
O4 N4 C18 . . 118.6(2) ?
N1 C1 C2 . . 124.4(2) ?
N1 C1 H1 . . 117.8 ?
C2 C1 H1 . . 117.8 ?
C3 C2 C1 . . 118.6(2) ?
C3 C2 H2 . . 120.7 ?
C1 C2 H2 . . 120.7 ?
C2 C3 C4 . . 120.0(2) ?
C2 C3 H3 . . 120.0 ?
C4 C3 H3 . . 120.0 ?
C3 C4 C9 . . 116.9(2) ?
C3 C4 C5 . . 123.6(2) ?
C9 C4 C5 . . 119.41(19) ?
C6 C5 C4 . . 119.8(2) ?
C6 C5 H5 . . 120.1 ?
C4 C5 H5 . . 120.1 ?
C5 C6 C7 . . 121.9(2) ?
C5 C6 H6 . . 119.0 ?
C7 C6 H6 . . 119.0 ?
C8 C7 C6 . . 119.9(2) ?
C8 C7 H7 . . 120.0 ?
C6 C7 H7 . . 120.0 ?
C7 C8 O1 . . 125.06(19) ?
C7 C8 C9 . . 120.23(19) ?
O1 C8 C9 . . 114.71(16) ?
N1 C9 C4 . . 122.77(18) ?
N1 C9 C8 . . 118.49(17) ?
C4 C9 C8 . . 118.73(17) ?
O1 C10 C11 . . 107.34(19) ?
O1 C10 H10A . . 110.2 ?
C11 C10 H10A . . 110.2 ?
O1 C10 H10B . . 110.2 ?
C11 C10 H10B . . 110.2 ?
H10A C10 H10B . . 108.5 ?
C10 C11 C12 . . 112.5(2) ?
C10 C11 H11A . . 109.1 ?
C12 C11 H11A . . 109.1 ?
C10 C11 H11B . . 109.1 ?
C12 C11 H11B . . 109.1 ?
H11A C11 H11B . . 107.8 ?
C13 C12 C11 . . 112.35(19) ?
C13 C12 H12A . . 109.1 ?
C11 C12 H12A . . 109.1 ?
C13 C12 H12B . . 109.1 ?
C11 C12 H12B . . 109.1 ?
H12A C12 H12B . . 107.9 ?
O2 C13 N2 . . 119.3(2) ?
O2 C13 C12 . . 121.3(2) ?
N2 C13 C12 . . 119.38(19) ?
N3 C14 C15 . . 120.28(19) ?
N3 C14 H14 . . 119.9 ?
C15 C14 H14 . . 119.9 ?
C20 C15 C16 . . 118.90(19) ?
C20 C15 C14 . . 121.72(18) ?
C16 C15 C14 . . 119.38(19) ?
C17 C16 C15 . . 120.6(2) ?
C17 C16 H16 . . 119.7 ?
C15 C16 H16 . . 119.7 ?
C18 C17 C16 . . 119.1(2) ?
C18 C17 H17 . . 120.5 ?
C16 C17 H17 . . 120.5 ?
C19 C18 C17 . . 121.7(2) ?
C19 C18 N4 . . 118.3(2) ?
C17 C18 N4 . . 120.0(2) ?
C18 C19 C20 . . 119.2(2) ?
C18 C19 H19 . . 120.4 ?
C20 C19 H19 . . 120.4 ?
C19 C20 C15 . . 120.53(19) ?
C19 C20 H20 . . 119.7 ?
C15 C20 H20 . . 119.7 ?

loop_
_geom_bond_atom_site_label_1
_geom_bond_atom_site_label_2
_geom_bond_site_symmetry_2
_geom_bond_distance
_geom_bond_publ_flag
O1 C8 . 1.363(2) ?
O1 C10 . 1.430(2) ?
O2 C13 . 1.235(2) ?
O3 N4 . 1.208(3) ?
O4 N4 . 1.220(3) ?
N1 C1 . 1.319(3) ?
N1 C9 . 1.358(2) ?
N2 C13 . 1.343(3) ?
N2 N3 . 1.377(2) ?
N2 H2A . 0.8600 ?
N3 C14 . 1.269(3) ?
N4 C18 . 1.471(3) ?
C1 C2 . 1.394(4) ?
C1 H1 . 0.9300 ?
C2 C3 . 1.354(4) ?
C2 H2 . 0.9300 ?
C3 C4 . 1.412(3) ?
C3 H3 . 0.9300 ?
C4 C9 . 1.413(3) ?
C4 C5 . 1.421(3) ?
C5 C6 . 1.348(3) ?
C5 H5 . 0.9300 ?
C6 C7 . 1.407(3) ?
C6 H6 . 0.9300 ?
C7 C8 . 1.361(3) ?
C7 H7 . 0.9300 ?
C8 C9 . 1.433(3) ?
C10 C11 . 1.500(3) ?
C10 H10A . 0.9700 ?
C10 H10B . 0.9700 ?
C11 C12 . 1.508(3) ?
C11 H11A . 0.9700 ?
C11 H11B . 0.9700 ?
C12 C13 . 1.497(3) ?
C12 H12A . 0.9700 ?
C12 H12B . 0.9700 ?
C14 C15 . 1.464(3) ?
C14 H14 . 0.9300 ?
C15 C20 . 1.390(3) ?
C15 C16 . 1.392(3) ?
C16 C17 . 1.375(3) ?
C16 H16 . 0.9300 ?
C17 C18 . 1.374(3) ?
C17 H17 . 0.9300 ?
C18 C19 . 1.370(3) ?
C19 C20 . 1.377(3) ?
C19 H19 . 0.9300 ?
C20 H20 . 0.9300 ?

loop_
_geom_hbond_atom_site_label_D
_geom_hbond_atom_site_label_H
_geom_hbond_atom_site_label_A
_geom_hbond_site_symmetry_A
_geom_hbond_distance_DH
_geom_hbond_distance_HA
_geom_hbond_distance_DA
_geom_hbond_angle_DHA
N2 H2A O2 3_775 0.86 2.03 2.876(3) 169.9
C12 H12A O1 . 0.97 2.57 2.912(3) 101
C12 H12A N3 . 0.97 2.33 2.807(3) 109.3
C10 H10B O3 4_676 0.97 2.45 3.311(3) 148.4
C2 H2 O4 3_565 0.93 2.58 3.496(3) 166.6

loop_
_geom_torsion_atom_site_label_1
_geom_torsion_atom_site_label_2
_geom_torsion_atom_site_label_3
_geom_torsion_atom_site_label_4
_geom_torsion_site_symmetry_1
_geom_torsion_site_symmetry_2
_geom_torsion_site_symmetry_3
_geom_torsion_site_symmetry_4
_geom_torsion
_geom_torsion_publ_flag
C13 N2 N3 C14 . . . . -178.96(19) ?
C9 N1 C1 C2 . . . . 2.4(3) ?
N1 C1 C2 C3 . . . . -2.5(4) ?
C1 C2 C3 C4 . . . . 0.2(3) ?
C2 C3 C4 C9 . . . . 1.7(3) ?
C2 C3 C4 C5 . . . . -176.9(2) ?
C3 C4 C5 C6 . . . . 179.5(2) ?
C9 C4 C5 C6 . . . . 0.9(3) ?
C4 C5 C6 C7 . . . . 0.4(3) ?
C5 C6 C7 C8 . . . . -1.1(3) ?
C6 C7 C8 O1 . . . . -178.65(19) ?
C6 C7 C8 C9 . . . . 0.5(3) ?
C10 O1 C8 C7 . . . . 0.7(3) ?
C10 O1 C8 C9 . . . . -178.53(17) ?
C1 N1 C9 C4 . . . . -0.3(3) ?
C1 N1 C9 C8 . . . . 178.11(19) ?
C3 C4 C9 N1 . . . . -1.7(3) ?
C5 C4 C9 N1 . . . . 176.92(18) ?
C3 C4 C9 C8 . . . . 179.88(18) ?
C5 C4 C9 C8 . . . . -1.5(3) ?
C7 C8 C9 N1 . . . . -177.70(18) ?
O1 C8 C9 N1 . . . . 1.6(3) ?
C7 C8 C9 C4 . . . . 0.8(3) ?
O1 C8 C9 C4 . . . . -179.99(16) ?
C8 O1 C10 C11 . . . . 179.83(18) ?
O1 C10 C11 C12 . . . . 65.1(3) ?
C10 C11 C12 C13 . . . . -178.24(19) ?
N3 N2 C13 O2 . . . . 180.00(19) ?
N3 N2 C13 C12 . . . . -0.1(3) ?
C11 C12 C13 O2 . . . . -66.0(3) ?
C11 C12 C13 N2 . . . . 114.1(2) ?
N2 N3 C14 C15 . . . . -179.17(16) ?
N3 C14 C15 C20 . . . . 0.6(3) ?
N3 C14 C15 C16 . . . . -178.84(18) ?
C20 C15 C16 C17 . . . . -0.1(3) ?
C14 C15 C16 C17 . . . . 179.41(18) ?
C15 C16 C17 C18 . . . . -0.3(3) ?
C16 C17 C18 C19 . . . . 0.9(3) ?
C16 C17 C18 N4 . . . . -178.20(19) ?
O3 N4 C18 C19 . . . . 177.6(2) ?
O4 N4 C18 C19 . . . . -4.7(3) ?
O3 N4 C18 C17 . . . . -3.2(3) ?
O4 N4 C18 C17 . . . . 174.4(2) ?
C17 C18 C19 C20 . . . . -1.1(3) ?
N4 C18 C19 C20 . . . . 178.07(18) ?
C18 C19 C20 C15 . . . . 0.6(3) ?
C16 C15 C20 C19 . . . . -0.1(3) ?
C14 C15 C20 C19 . . . . -179.55(18) ?

loop_
_cod_related_entry_id
_cod_related_entry_database
_cod_related_entry_code
1 ChemSpider 24745190
